data_7130762
loop_
_publ_author_name
'Kim, Dooyoung'
'Gray, Thomas G.'
'Teets, Thomas S.'

_publ_section_title
;
 Heteroleptic copper(i) charge-transfer chromophores with panchromatic
 absorption
;
_journal_name_full 'Chemical Communications'
_journal_paper_doi 10.1039/D2CC03873K
_journal_year 2022
_chemical_formula_sum 'C33 H15 Cu F18 N4'
_chemical_formula_weight 873.03
_space_group_crystal_system triclinic
_space_group_IT_number 2
_space_group_name_Hall '-P 1'
_space_group_name_H-M_alt 'P -1'
_atom_sites_solution_hydrogens geom
_audit_creation_method SHELXL-2018/3
_audit_update_record
;
2022-06-15 deposited with the CCDC.	2022-09-14 downloaded from the CCDC.
;
_cell_angle_alpha 82.704(5)
_cell_angle_beta 73.418(5)
_cell_angle_gamma 69.858(5)
_cell_formula_units_Z 2
_cell_length_a 11.377(5)
_cell_length_b 12.277(5)
_cell_length_c 12.867(6)
_cell_measurement_reflns_used 5547
_cell_measurement_temperature 123(2)
_cell_measurement_theta_max 25.36
_cell_measurement_theta_min 2.18
_cell_volume 1616.3(12)
_computing_cell_refinement 'Bruker SAINT'
_computing_data_collection 'Bruker APEX2'
_computing_data_reduction 'Bruker SAINT'
_computing_molecular_graphics 'Bruker SHELXTL'
_computing_publication_material 'Bruker SHELXTL'
_computing_structure_refinement 'SHELXL-2018/3 (Sheldrick, 2018)'
_computing_structure_solution 'SHELXT 2018/2 (Sheldrick, 2018)'
_diffrn_ambient_temperature 123(2)
_diffrn_measured_fraction_theta_full 0.999
_diffrn_measured_fraction_theta_max 0.997
_diffrn_measurement_device_type 'Bruker APEX-II CCD'
_diffrn_measurement_method '\f and \w scans'
_diffrn_radiation_type MoK\a
_diffrn_radiation_wavelength 0.71073
_diffrn_reflns_av_R_equivalents 0.0397
_diffrn_reflns_av_unetI/netI 0.0444
_diffrn_reflns_Laue_measured_fraction_full 0.999
_diffrn_reflns_Laue_measured_fraction_max 0.997
_diffrn_reflns_limit_h_max 14
_diffrn_reflns_limit_h_min -14
_diffrn_reflns_limit_k_max 15
_diffrn_reflns_limit_k_min -15
_diffrn_reflns_limit_l_max 16
_diffrn_reflns_limit_l_min -16
_diffrn_reflns_number 21459
_diffrn_reflns_point_group_measured_fraction_full 0.999
_diffrn_reflns_point_group_measured_fraction_max 0.997
_diffrn_reflns_theta_full 25.242
_diffrn_reflns_theta_max 26.732
_diffrn_reflns_theta_min 1.652
_exptl_absorpt_coefficient_mu 0.814
_exptl_absorpt_correction_T_max 0.7456
_exptl_absorpt_correction_T_min 0.6596
_exptl_absorpt_correction_type multi-scan
_exptl_absorpt_process_details sadabs
_exptl_crystal_colour violet
_exptl_crystal_density_diffrn 1.794
_exptl_crystal_description Block
_exptl_crystal_F_000 864
_exptl_crystal_size_max 0.200
_exptl_crystal_size_mid 0.170
_exptl_crystal_size_min 0.050
_refine_diff_density_max 0.471
_refine_diff_density_min -1.046
_refine_diff_density_rms 0.084
_refine_ls_extinction_method none
_refine_ls_goodness_of_fit_ref 1.062
_refine_ls_hydrogen_treatment constr
_refine_ls_matrix_type full
_refine_ls_number_parameters 505
_refine_ls_number_reflns 6861
_refine_ls_number_restraints 0
_refine_ls_restrained_S_all 1.062
_refine_ls_R_factor_all 0.0603
_refine_ls_R_factor_gt 0.0452
_refine_ls_shift/su_max 0.001
_refine_ls_shift/su_mean 0.000
_refine_ls_structure_factor_coef Fsqd
_refine_ls_weighting_details 'w=1/[\s^2^(Fo^2^)+(0.0615P)^2^+2.1064P] where P=(Fo^2^+2Fc^2^)/3'
_refine_ls_weighting_scheme calc
_refine_ls_wR_factor_gt 0.1227
_refine_ls_wR_factor_ref 0.1327
_reflns_Friedel_coverage 0.000
_reflns_number_gt 5419
_reflns_number_total 6861
_reflns_threshold_expression 'I > 2\s(I)'
_cod_data_source_file d2cc03873k6.cif
_cod_data_source_block 2
_cod_database_code 7130762
_shelx_shelxl_version_number 2018/3
_shelx_space_group_comment
; 
The symmetry employed for this shelxl refinement is uniquely defined 
by the following loop, which should always be used as a source of 
symmetry information in preference to the above space-group names. 
They are only intended as comments. 
;
_shelx_estimated_absorpt_t_min 0.854
_shelx_estimated_absorpt_t_max 0.960

loop_
_space_group_symop_operation_xyz
'x, y, z'
'-x, -y, -z'

loop_
_atom_site_label
_atom_site_type_symbol
_atom_site_fract_x
_atom_site_fract_y
_atom_site_fract_z
_atom_site_U_iso_or_equiv
_atom_site_adp_type
_atom_site_occupancy
_atom_site_site_symmetry_order
_atom_site_calc_flag
_atom_site_refinement_flags_posn
_atom_site_refinement_flags_adp
_atom_site_refinement_flags_occupancy
_atom_site_disorder_assembly
_atom_site_disorder_group
Cu1 Cu 0.59703(4) 0.71388(3) 0.28696(3) 0.02580(13) Uani 1 1 d . . . . .
F1 F 0.88952(19) 0.48462(18) 0.49999(18) 0.0371(5) Uani 1 1 d . . . . .
F2 F 0.8168(2) 0.36280(15) 0.45369(15) 0.0310(5) Uani 1 1 d . . . . .
F3 F 0.73252(19) 0.43695(15) 0.61037(14) 0.0279(4) Uani 1 1 d . . . . .
F4 F 0.25727(17) 0.80357(17) 0.62041(14) 0.0280(4) Uani 1 1 d . . . . .
F5 F 0.3896(2) 0.89081(15) 0.62908(15) 0.0298(4) Uani 1 1 d . . . . .
F6 F 0.39854(18) 0.72551(16) 0.71164(13) 0.0254(4) Uani 1 1 d . . . . .
F7 F 1.25929(19) 0.43216(18) 0.20817(17) 0.0348(5) Uani 1 1 d . . . . .
F8 F 1.23874(19) 0.49943(18) 0.04926(15) 0.0323(5) Uani 1 1 d . . . . .
F9 F 1.15940(18) 0.61344(17) 0.18459(17) 0.0329(5) Uani 1 1 d . . . . .
F10 F 0.9813(2) 0.16713(15) 0.13355(17) 0.0352(5) Uani 1 1 d . . . . .
F11 F 0.80953(19) 0.27676(17) 0.08726(17) 0.0333(5) Uani 1 1 d . . . . .
F12 F 0.99858(19) 0.26599(17) -0.01738(15) 0.0319(5) Uani 1 1 d . . . . .
F13 F 0.1148(2) 1.27500(16) 0.3942(2) 0.0473(6) Uani 1 1 d . . . . .
F14 F 0.2215(2) 1.21384(17) 0.51529(16) 0.0385(5) Uani 1 1 d . . . . .
F15 F 0.32282(19) 1.22461(15) 0.34818(15) 0.0291(4) Uani 1 1 d . . . . .
F16 F 0.0893(2) 0.8945(2) 0.20989(16) 0.0404(5) Uani 1 1 d . . . . .
F17 F 0.0386(2) 0.80357(17) 0.36025(19) 0.0388(5) Uani 1 1 d . . . . .
F18 F -0.06421(18) 0.98423(17) 0.34213(18) 0.0354(5) Uani 1 1 d . . . . .
N1 N 0.5460(2) 0.7138(2) 0.14818(19) 0.0173(5) Uani 1 1 d . . . . .
N2 N 0.6835(2) 0.8337(2) 0.19290(19) 0.0157(5) Uani 1 1 d . . . . .
N3 N 0.7129(2) 0.5836(2) 0.35198(19) 0.0157(5) Uani 1 1 d . . . . .
N4 N 0.4638(2) 0.7751(2) 0.42092(19) 0.0156(5) Uani 1 1 d . . . . .
C1 C 0.7813(3) 0.4617(2) 0.5056(2) 0.0193(6) Uani 1 1 d . . . . .
C2 C 0.6858(3) 0.5630(2) 0.4583(2) 0.0137(6) Uani 1 1 d . . . . .
C3 C 0.5783(3) 0.6284(2) 0.5351(2) 0.0154(6) Uani 1 1 d . . . . .
H3 H 0.572108 0.602256 0.608560 0.018 Uiso 1 1 calc R U . . .
C4 C 0.4784(3) 0.7281(2) 0.5165(2) 0.0147(6) Uani 1 1 d . . . . .
C5 C 0.3806(3) 0.7864(3) 0.6195(2) 0.0191(6) Uani 1 1 d . . . . .
C11 C 0.4752(3) 0.6565(3) 0.1272(3) 0.0240(7) Uani 1 1 d . . . . .
H11 H 0.446461 0.604641 0.181563 0.029 Uiso 1 1 calc R U . . .
C12 C 0.4412(3) 0.6691(3) 0.0290(3) 0.0278(7) Uani 1 1 d . . . . .
H12 H 0.390081 0.626842 0.017711 0.033 Uiso 1 1 calc R U . . .
C13 C 0.4822(3) 0.7428(3) -0.0505(3) 0.0247(7) Uani 1 1 d . . . . .
H13 H 0.460506 0.751591 -0.117821 0.030 Uiso 1 1 calc R U . . .
C14 C 0.5570(3) 0.8058(3) -0.0322(2) 0.0190(6) Uani 1 1 d . . . . .
C15 C 0.6018(3) 0.8863(3) -0.1102(2) 0.0246(7) Uani 1 1 d . . . . .
H15 H 0.582948 0.897393 -0.178850 0.030 Uiso 1 1 calc R U . . .
C16 C 0.6709(3) 0.9472(3) -0.0880(2) 0.0226(7) Uani 1 1 d . . . . .
H16 H 0.698715 1.000758 -0.140939 0.027 Uiso 1 1 calc R U . . .
C17 C 0.7025(3) 0.9318(2) 0.0146(2) 0.0187(6) Uani 1 1 d . . . . .
C18 C 0.7702(3) 0.9949(3) 0.0433(3) 0.0217(6) Uani 1 1 d . . . . .
H18 H 0.799952 1.049650 -0.006671 0.026 Uiso 1 1 calc R U . . .
C19 C 0.7929(3) 0.9768(3) 0.1439(3) 0.0234(7) Uani 1 1 d . . . . .
H19 H 0.838202 1.019049 0.164607 0.028 Uiso 1 1 calc R U . . .
C20 C 0.7486(3) 0.8951(3) 0.2163(2) 0.0205(6) Uani 1 1 d . . . . .
H20 H 0.765988 0.882867 0.285613 0.025 Uiso 1 1 calc R U . . .
C21 C 0.6603(3) 0.8523(2) 0.0924(2) 0.0152(6) Uani 1 1 d . . . . .
C22 C 0.5869(3) 0.7875(2) 0.0689(2) 0.0154(6) Uani 1 1 d . . . . .
C31 C 0.8279(3) 0.5166(2) 0.2783(2) 0.0160(6) Uani 1 1 d . . . . .
C32 C 0.9431(3) 0.5423(2) 0.2568(2) 0.0183(6) Uani 1 1 d . . . . .
H32 H 0.947592 0.601212 0.295237 0.022 Uiso 1 1 calc R U . . .
C33 C 1.0513(3) 0.4811(3) 0.1788(2) 0.0191(6) Uani 1 1 d . . . . .
C34 C 1.0470(3) 0.3940(3) 0.1219(2) 0.0194(6) Uani 1 1 d . . . . .
H34 H 1.121437 0.352315 0.069006 0.023 Uiso 1 1 calc R U . . .
C35 C 0.9325(3) 0.3691(2) 0.1438(2) 0.0185(6) Uani 1 1 d . . . . .
C36 C 0.8227(3) 0.4306(2) 0.2201(2) 0.0178(6) Uani 1 1 d . . . . .
H36 H 0.744038 0.413982 0.232651 0.021 Uiso 1 1 calc R U . . .
C37 C 1.1762(3) 0.5068(3) 0.1557(3) 0.0248(7) Uani 1 1 d . . . . .
C38 C 0.9296(3) 0.2711(3) 0.0868(3) 0.0238(7) Uani 1 1 d . . . . .
C41 C 0.3535(3) 0.8694(2) 0.4075(2) 0.0160(6) Uani 1 1 d . . . . .
C42 C 0.3402(3) 0.9855(3) 0.4178(2) 0.0177(6) Uani 1 1 d . . . . .
H42 H 0.405794 1.003992 0.436728 0.021 Uiso 1 1 calc R U . . .
C43 C 0.2311(3) 1.0741(2) 0.4003(2) 0.0170(6) Uani 1 1 d . . . . .
C44 C 0.1348(3) 1.0502(2) 0.3703(2) 0.0177(6) Uani 1 1 d . . . . .
H44 H 0.059980 1.110839 0.359585 0.021 Uiso 1 1 calc R U . . .
C45 C 0.1508(3) 0.9349(2) 0.3565(2) 0.0163(6) Uani 1 1 d . . . . .
C46 C 0.2586(3) 0.8457(2) 0.3741(2) 0.0164(6) Uani 1 1 d . . . . .
H46 H 0.268027 0.767722 0.363195 0.020 Uiso 1 1 calc R U . . .
C47 C 0.2208(3) 1.1971(3) 0.4144(3) 0.0231(7) Uani 1 1 d . . . . .
C48 C 0.0538(3) 0.9048(3) 0.3182(3) 0.0212(6) Uani 1 1 d . . . . .

loop_
_atom_site_aniso_label
_atom_site_aniso_U_11
_atom_site_aniso_U_22
_atom_site_aniso_U_33
_atom_site_aniso_U_23
_atom_site_aniso_U_13
_atom_site_aniso_U_12
Cu1 0.0235(2) 0.0267(2) 0.0179(2) 0.00167(15) -0.00234(16) -0.00001(17)
F1 0.0239(10) 0.0389(12) 0.0524(13) 0.0130(10) -0.0227(10) -0.0097(9)
F2 0.0463(13) 0.0139(8) 0.0232(10) -0.0033(7) -0.0100(9) 0.0038(8)
F3 0.0364(11) 0.0217(9) 0.0166(9) 0.0040(7) -0.0075(8) 0.0006(8)
F4 0.0138(9) 0.0424(11) 0.0203(9) -0.0051(8) 0.0017(7) -0.0032(8)
F5 0.0410(12) 0.0216(9) 0.0239(10) -0.0112(7) -0.0012(8) -0.0089(8)
F6 0.0253(10) 0.0315(10) 0.0124(8) -0.0008(7) -0.0020(7) -0.0029(8)
F7 0.0206(10) 0.0409(12) 0.0424(12) 0.0050(9) -0.0124(9) -0.0083(9)
F8 0.0241(10) 0.0448(12) 0.0264(10) -0.0042(9) 0.0049(8) -0.0175(9)
F9 0.0231(10) 0.0300(10) 0.0469(12) -0.0107(9) -0.0016(9) -0.0128(8)
F10 0.0463(13) 0.0161(9) 0.0403(12) -0.0021(8) -0.0109(10) -0.0066(9)
F11 0.0261(11) 0.0356(11) 0.0404(12) -0.0164(9) -0.0032(9) -0.0120(9)
F12 0.0342(11) 0.0340(11) 0.0232(10) -0.0136(8) 0.0036(8) -0.0104(9)
F13 0.0355(13) 0.0151(9) 0.0898(19) -0.0064(10) -0.0270(12) 0.0040(9)
F14 0.0623(15) 0.0307(11) 0.0244(10) -0.0098(8) 0.0007(10) -0.0240(10)
F15 0.0398(12) 0.0221(9) 0.0276(10) -0.0009(8) -0.0021(9) -0.0180(8)
F16 0.0386(13) 0.0684(15) 0.0242(10) -0.0081(10) -0.0073(9) -0.0279(11)
F17 0.0355(12) 0.0329(11) 0.0605(15) 0.0138(10) -0.0246(11) -0.0220(10)
F18 0.0185(10) 0.0360(11) 0.0514(13) -0.0112(10) -0.0153(9) 0.0001(8)
N1 0.0138(12) 0.0176(12) 0.0175(12) -0.0011(9) -0.0018(10) -0.0030(10)
N2 0.0142(12) 0.0175(12) 0.0131(11) -0.0023(9) -0.0026(9) -0.0022(10)
N3 0.0137(12) 0.0144(11) 0.0149(12) -0.0001(9) -0.0024(10) -0.0007(9)
N4 0.0134(12) 0.0165(11) 0.0128(11) -0.0020(9) -0.0013(9) -0.0011(9)
C1 0.0193(15) 0.0160(14) 0.0198(15) -0.0012(11) -0.0050(12) -0.0022(12)
C2 0.0138(14) 0.0122(13) 0.0176(14) 0.0004(10) -0.0066(11) -0.0056(11)
C3 0.0170(14) 0.0149(13) 0.0137(13) -0.0011(10) -0.0050(11) -0.0033(11)
C4 0.0130(14) 0.0166(13) 0.0130(13) -0.0029(10) 0.0003(11) -0.0050(11)
C5 0.0186(15) 0.0202(14) 0.0150(14) -0.0024(11) -0.0016(12) -0.0035(12)
C11 0.0202(16) 0.0222(15) 0.0284(17) -0.0008(13) -0.0030(13) -0.0080(13)
C12 0.0235(17) 0.0317(18) 0.0319(18) -0.0086(14) -0.0076(14) -0.0106(14)
C13 0.0221(16) 0.0329(17) 0.0185(15) -0.0081(13) -0.0080(13) -0.0034(14)
C14 0.0162(15) 0.0225(15) 0.0142(14) -0.0042(11) -0.0039(11) 0.0001(12)
C15 0.0236(17) 0.0316(17) 0.0128(14) -0.0007(12) -0.0031(12) -0.0030(14)
C16 0.0227(16) 0.0245(15) 0.0144(14) 0.0030(12) 0.0002(12) -0.0054(13)
C17 0.0165(15) 0.0188(14) 0.0143(14) -0.0010(11) 0.0013(11) -0.0016(12)
C18 0.0185(15) 0.0179(14) 0.0248(16) -0.0003(12) 0.0003(13) -0.0058(12)
C19 0.0216(16) 0.0224(15) 0.0272(17) -0.0055(13) -0.0052(13) -0.0077(13)
C20 0.0179(15) 0.0240(15) 0.0187(15) -0.0045(12) -0.0062(12) -0.0030(12)
C21 0.0116(14) 0.0160(13) 0.0139(13) -0.0021(10) -0.0010(11) -0.0006(11)
C22 0.0125(14) 0.0158(13) 0.0129(13) -0.0030(10) -0.0007(11) 0.0004(11)
C31 0.0138(14) 0.0138(13) 0.0150(14) 0.0014(11) -0.0023(11) 0.0002(11)
C32 0.0189(15) 0.0179(14) 0.0173(14) -0.0015(11) -0.0039(12) -0.0055(12)
C33 0.0157(15) 0.0200(14) 0.0198(15) 0.0020(11) -0.0035(12) -0.0053(12)
C34 0.0149(15) 0.0180(14) 0.0191(15) -0.0033(11) 0.0010(12) -0.0011(11)
C35 0.0207(16) 0.0144(13) 0.0173(14) -0.0014(11) -0.0032(12) -0.0032(12)
C36 0.0148(14) 0.0177(14) 0.0189(15) 0.0018(11) -0.0027(12) -0.0050(12)
C37 0.0199(16) 0.0255(16) 0.0264(17) -0.0029(13) -0.0010(13) -0.0073(13)
C38 0.0228(17) 0.0211(15) 0.0239(16) -0.0055(12) -0.0007(13) -0.0055(13)
C41 0.0140(14) 0.0155(13) 0.0132(13) -0.0019(11) 0.0006(11) -0.0013(11)
C42 0.0148(14) 0.0205(14) 0.0171(14) -0.0009(11) -0.0024(11) -0.0061(12)
C43 0.0170(15) 0.0144(13) 0.0156(14) -0.0018(11) -0.0002(11) -0.0030(11)
C44 0.0141(14) 0.0171(14) 0.0161(14) -0.0002(11) -0.0020(11) 0.0003(11)
C45 0.0130(14) 0.0201(14) 0.0142(14) 0.0008(11) -0.0012(11) -0.0057(11)
C46 0.0155(14) 0.0155(13) 0.0154(14) -0.0006(11) -0.0009(11) -0.0040(11)
C47 0.0240(17) 0.0170(14) 0.0264(17) -0.0019(12) -0.0041(13) -0.0059(13)
C48 0.0181(15) 0.0221(15) 0.0226(16) 0.0011(12) -0.0061(12) -0.0054(12)

loop_
_atom_type_symbol
_atom_type_description
_atom_type_scat_dispersion_real
_atom_type_scat_dispersion_imag
_atom_type_scat_source
C C 0.0033 0.0016 'International Tables Vol C Tables 4.2.6.8 and 6.1.1.4'
H H 0.0000 0.0000 'International Tables Vol C Tables 4.2.6.8 and 6.1.1.4'
N N 0.0061 0.0033 'International Tables Vol C Tables 4.2.6.8 and 6.1.1.4'
F F 0.0171 0.0103 'International Tables Vol C Tables 4.2.6.8 and 6.1.1.4'
Cu Cu 0.3201 1.2651 'International Tables Vol C Tables 4.2.6.8 and 6.1.1.4'

loop_
_geom_angle_atom_site_label_1
_geom_angle_atom_site_label_2
_geom_angle_atom_site_label_3
_geom_angle
_geom_angle_site_symmetry_1
_geom_angle_site_symmetry_3
_geom_angle_publ_flag
N3 Cu1 N4 98.43(10) . . ?
N3 Cu1 N1 126.88(10) . . ?
N4 Cu1 N1 120.54(10) . . ?
N3 Cu1 N2 115.23(10) . . ?
N4 Cu1 N2 115.17(10) . . ?
N1 Cu1 N2 81.14(10) . . ?
C11 N1 C22 117.5(3) . . ?
C11 N1 Cu1 129.1(2) . . ?
C22 N1 Cu1 113.35(19) . . ?
C20 N2 C21 117.2(3) . . ?
C20 N2 Cu1 131.7(2) . . ?
C21 N2 Cu1 111.02(18) . . ?
C2 N3 C31 123.3(2) . . ?
C2 N3 Cu1 120.94(19) . . ?
C31 N3 Cu1 115.73(18) . . ?
C4 N4 C41 123.2(2) . . ?
C4 N4 Cu1 120.47(19) . . ?
C41 N4 Cu1 116.28(18) . . ?
F1 C1 F2 107.2(2) . . ?
F1 C1 F3 106.6(2) . . ?
F2 C1 F3 105.6(2) . . ?
F1 C1 C2 111.4(2) . . ?
F2 C1 C2 112.6(2) . . ?
F3 C1 C2 113.0(2) . . ?
N3 C2 C3 126.1(3) . . ?
N3 C2 C1 119.0(2) . . ?
C3 C2 C1 114.9(2) . . ?
C2 C3 C4 127.7(3) . . ?
N4 C4 C3 126.2(3) . . ?
N4 C4 C5 119.0(2) . . ?
C3 C4 C5 114.9(2) . . ?
F4 C5 F5 107.0(2) . . ?
F4 C5 F6 106.0(2) . . ?
F5 C5 F6 106.2(2) . . ?
F4 C5 C4 113.0(2) . . ?
F5 C5 C4 110.6(2) . . ?
F6 C5 C4 113.6(2) . . ?
N1 C11 C12 123.3(3) . . ?
C13 C12 C11 119.2(3) . . ?
C12 C13 C14 119.7(3) . . ?
C22 C14 C13 117.1(3) . . ?
C22 C14 C15 119.5(3) . . ?
C13 C14 C15 123.4(3) . . ?
C16 C15 C14 121.3(3) . . ?
C15 C16 C17 120.9(3) . . ?
C18 C17 C21 117.7(3) . . ?
C18 C17 C16 123.4(3) . . ?
C21 C17 C16 118.8(3) . . ?
C19 C18 C17 119.4(3) . . ?
C18 C19 C20 119.3(3) . . ?
N2 C20 C19 123.4(3) . . ?
N2 C21 C17 122.9(3) . . ?
N2 C21 C22 116.7(2) . . ?
C17 C21 C22 120.3(3) . . ?
N1 C22 C14 123.1(3) . . ?
N1 C22 C21 117.7(3) . . ?
C14 C22 C21 119.1(3) . . ?
C36 C31 C32 119.3(3) . . ?
C36 C31 N3 119.6(3) . . ?
C32 C31 N3 120.9(3) . . ?
C33 C32 C31 119.7(3) . . ?
C32 C33 C34 121.1(3) . . ?
C32 C33 C37 120.3(3) . . ?
C34 C33 C37 118.6(3) . . ?
C35 C34 C33 118.8(3) . . ?
C34 C35 C36 121.0(3) . . ?
C34 C35 C38 118.9(3) . . ?
C36 C35 C38 120.1(3) . . ?
C35 C36 C31 120.1(3) . . ?
F9 C37 F7 106.5(3) . . ?
F9 C37 F8 106.6(3) . . ?
F7 C37 F8 106.1(3) . . ?
F9 C37 C33 112.9(3) . . ?
F7 C37 C33 112.3(3) . . ?
F8 C37 C33 111.9(3) . . ?
F11 C38 F12 106.9(3) . . ?
F11 C38 F10 106.1(2) . . ?
F12 C38 F10 106.0(2) . . ?
F11 C38 C35 113.4(2) . . ?
F12 C38 C35 112.4(3) . . ?
F10 C38 C35 111.5(3) . . ?
C46 C41 C42 118.4(3) . . ?
C46 C41 N4 118.2(2) . . ?
C42 C41 N4 123.2(3) . . ?
C43 C42 C41 120.2(3) . . ?
C44 C43 C42 121.3(3) . . ?
C44 C43 C47 120.8(3) . . ?
C42 C43 C47 117.9(3) . . ?
C43 C44 C45 118.2(3) . . ?
C46 C45 C44 121.2(3) . . ?
C46 C45 C48 118.4(3) . . ?
C44 C45 C48 120.4(3) . . ?
C45 C46 C41 120.7(3) . . ?
F13 C47 F14 107.3(3) . . ?
F13 C47 F15 106.9(3) . . ?
F14 C47 F15 105.5(3) . . ?
F13 C47 C43 113.3(3) . . ?
F14 C47 C43 111.9(3) . . ?
F15 C47 C43 111.5(2) . . ?
F18 C48 F17 106.2(3) . . ?
F18 C48 F16 106.4(3) . . ?
F17 C48 F16 105.8(2) . . ?
F18 C48 C45 113.2(3) . . ?
F17 C48 C45 113.0(3) . . ?
F16 C48 C45 111.7(2) . . ?

loop_
_geom_bond_atom_site_label_1
_geom_bond_atom_site_label_2
_geom_bond_distance
_geom_bond_site_symmetry_2
_geom_bond_publ_flag
Cu1 N3 1.958(2) . ?
Cu1 N4 1.971(2) . ?
Cu1 N1 2.029(3) . ?
Cu1 N2 2.112(2) . ?
F1 C1 1.335(4) . ?
F2 C1 1.341(3) . ?
F3 C1 1.343(3) . ?
F4 C5 1.342(4) . ?
F5 C5 1.345(3) . ?
F6 C5 1.347(3) . ?
F7 C37 1.342(4) . ?
F8 C37 1.350(4) . ?
F9 C37 1.341(4) . ?
F10 C38 1.352(4) . ?
F11 C38 1.342(4) . ?
F12 C38 1.343(4) . ?
F13 C47 1.327(4) . ?
F14 C47 1.342(4) . ?
F15 C47 1.349(4) . ?
F16 C48 1.345(4) . ?
F17 C48 1.338(4) . ?
F18 C48 1.337(4) . ?
N1 C11 1.334(4) . ?
N1 C22 1.364(4) . ?
N2 C20 1.333(4) . ?
N2 C21 1.368(4) . ?
N3 C2 1.324(4) . ?
N3 C31 1.427(4) . ?
N4 C4 1.321(4) . ?
N4 C41 1.421(4) . ?
C1 C2 1.534(4) . ?
C2 C3 1.397(4) . ?
C3 C4 1.403(4) . ?
C4 C5 1.535(4) . ?
C11 C12 1.400(5) . ?
C12 C13 1.366(5) . ?
C13 C14 1.411(4) . ?
C14 C22 1.409(4) . ?
C14 C15 1.431(4) . ?
C15 C16 1.359(5) . ?
C16 C17 1.438(4) . ?
C17 C18 1.406(4) . ?
C17 C21 1.409(4) . ?
C18 C19 1.367(5) . ?
C19 C20 1.404(4) . ?
C21 C22 1.444(4) . ?
C31 C36 1.396(4) . ?
C31 C32 1.396(4) . ?
C32 C33 1.391(4) . ?
C33 C34 1.392(4) . ?
C33 C37 1.500(4) . ?
C34 C35 1.384(4) . ?
C35 C36 1.390(4) . ?
C35 C38 1.500(4) . ?
C41 C46 1.395(4) . ?
C41 C42 1.400(4) . ?
C42 C43 1.394(4) . ?
C43 C44 1.388(4) . ?
C43 C47 1.505(4) . ?
C44 C45 1.392(4) . ?
C45 C46 1.388(4) . ?
C45 C48 1.494(4) . ?
